data_7716510
loop_
_publ_author_name
'Beckmann, J. Louis'
'Tiessen, Natalia'
'Neumann, Beate'
'Stammler, Hans-Georg'
'Hoge, Berthold'
'Mitzel, Norbert W.'

_publ_section_title
;
 Polydentate chalcogen bonding: anion trapping with a water-stable host
 compound carrying Se-CF<sub>3</sub> functions.
;
_journal_issue 29
_journal_name_full 'Dalton transactions (Cambridge, England : 2003)'
_journal_page_first 12234
_journal_page_last 12239
_journal_paper_doi 10.1039/d4dt01730g
_journal_volume 53
_journal_year 2024
_chemical_formula_moiety 'C40 H16 F12 Se4, Cl, C24 H20 P, 2(C6 H6), 1[C6H6]'
_chemical_formula_sum 'C82 H54 Cl F12 P Se4'
_chemical_formula_weight 1649.51
_space_group_crystal_system monoclinic
_space_group_IT_number 14
_space_group_name_Hall '-P 2yn'
_space_group_name_H-M_alt 'P 1 21/n 1'
_atom_sites_solution_hydrogens geom
_atom_sites_solution_primary dual
_audit_creation_date 2023-08-03
_audit_creation_method
;
Olex2 1.5-alpha
(compiled 2023.03.06 svn.rbb2c1857 for OlexSys, GUI svn.r6804)
;
_audit_update_record
;
2024-03-05 deposited with the CCDC.	2024-07-02 downloaded from the CCDC.
;
_cell_angle_alpha 90
_cell_angle_beta 111.640(5)
_cell_angle_gamma 90
_cell_formula_units_Z 4
_cell_length_a 17.1681(8)
_cell_length_b 21.1450(7)
_cell_length_c 21.2518(10)
_cell_measurement_reflns_used 40323
_cell_measurement_temperature 100.0(1)
_cell_measurement_theta_max 31.9210
_cell_measurement_theta_min 3.6420
_cell_volume 7171.1(6)
_computing_cell_refinement 'CrysAlisPro 1.171.42.90a (Rigaku OD, 2023)'
_computing_data_collection 'CrysAlisPro 1.171.42.90a (Rigaku OD, 2023)'
_computing_data_reduction 'CrysAlisPro 1.171.42.90a (Rigaku OD, 2023)'
_computing_molecular_graphics 'Olex2 1.5-alpha (Dolomanov et al., 2009)'
_computing_publication_material 'Olex2 1.5-alpha (Dolomanov et al., 2009)'
_computing_structure_refinement 'SHELXL 2018/3 (Sheldrick, 2015)'
_computing_structure_solution 'SHELXT 2018/2 (Sheldrick, 2018)'
_diffrn_ambient_environment N~2~
_diffrn_ambient_temperature 100.0(1)
_diffrn_detector 'CCD plate'
_diffrn_detector_area_resol_mean 5.1773
_diffrn_detector_type Atlas
_diffrn_measured_fraction_theta_full 0.998
_diffrn_measured_fraction_theta_max 0.999
_diffrn_measurement_details
;
List of Runs (angles in degrees, time in seconds):

  # Type    Start    End  Width  t~exp~   \w     \q     \k     \f   Frames
#--------------------------------------------------------------------------
  1  \w    -87.00   0.00   1.00   35.00    --  -16.48 -60.00  71.00   87
  2  \w    -27.00  54.00   1.00   35.00    --  -16.48  60.00-149.00   81
  3  \w      5.00  87.00   1.00   35.00    --   17.10  60.00-149.00   82
  4  \w    -53.00  44.00   1.00   35.00    --   17.10 -60.00  71.00   97
  5  \w    -91.00 -28.00   1.00   35.00    --  -16.48 153.00 -84.02   63
  6  \w    -91.00 -30.00   1.00   35.00    --  -16.48 153.00-165.15   61
  7  \w    -14.00  38.00   1.00   35.00    --   17.10  77.00  60.00   52
  8  \w     27.00  86.00   1.00   35.00    --   17.10-146.00-125.75   59
  9  \w    -38.00  30.00   1.00   35.00    --   17.10 -77.00 -30.00   68
 10  \w     -5.00  90.00   1.00   35.00    --   17.10  38.00   0.00   95
;
_diffrn_measurement_device 'four-circle diffractometer'
_diffrn_measurement_device_type 'SuperNova, Single source at offset/far, Atlas'
_diffrn_measurement_method '\w scans'
_diffrn_orient_matrix_type 'CrysAlisPro convention (1999,Acta A55,543-557)'
_diffrn_orient_matrix_UB_11 -0.0370790000
_diffrn_orient_matrix_UB_12 0.0184813000
_diffrn_orient_matrix_UB_13 -0.0121354000
_diffrn_orient_matrix_UB_21 -0.0145479000
_diffrn_orient_matrix_UB_22 -0.0149561000
_diffrn_orient_matrix_UB_23 0.0234354000
_diffrn_orient_matrix_UB_31 0.0197566000
_diffrn_orient_matrix_UB_32 0.0236534000
_diffrn_orient_matrix_UB_33 0.0243223000
_diffrn_radiation_monochromator mirror
_diffrn_radiation_probe x-ray
_diffrn_radiation_type 'Mo K\a'
_diffrn_radiation_wavelength 0.71073
_diffrn_reflns_av_R_equivalents 0.0474
_diffrn_reflns_av_unetI/netI 0.0303
_diffrn_reflns_Laue_measured_fraction_full 0.998
_diffrn_reflns_Laue_measured_fraction_max 0.999
_diffrn_reflns_limit_h_max 24
_diffrn_reflns_limit_h_min -24
_diffrn_reflns_limit_k_max 29
_diffrn_reflns_limit_k_min -29
_diffrn_reflns_limit_l_max 29
_diffrn_reflns_limit_l_min -29
_diffrn_reflns_number 173219
_diffrn_reflns_point_group_measured_fraction_full 0.998
_diffrn_reflns_point_group_measured_fraction_max 0.999
_diffrn_reflns_theta_full 25.242
_diffrn_reflns_theta_max 30.033
_diffrn_reflns_theta_min 3.233
_diffrn_source 'micro-focus sealed X-ray tube'
_diffrn_source_type 'SuperNova (Mo) X-ray Source'
_exptl_absorpt_coefficient_mu 2.182
_exptl_absorpt_correction_T_max 1.000
_exptl_absorpt_correction_T_min 0.397
_exptl_absorpt_correction_type gaussian
_exptl_absorpt_process_details
;
CrysAlisPro 1.171.42.90a (Rigaku Oxford Diffraction, 2023)
Numerical absorption correction based on gaussian integration over
a multifaceted crystal model
Empirical absorption correction using spherical harmonics,
implemented in SCALE3 ABSPACK scaling algorithm.
;
_exptl_crystal_colour 'clear colourless'
_exptl_crystal_colour_lustre clear
_exptl_crystal_colour_primary colourless
_exptl_crystal_density_diffrn 1.528
_exptl_crystal_description block
_exptl_crystal_F_000 3288
_exptl_crystal_size_max 0.27
_exptl_crystal_size_mid 0.24
_exptl_crystal_size_min 0.14
_refine_diff_density_max 0.662
_refine_diff_density_min -0.512
_refine_diff_density_rms 0.071
_refine_ls_extinction_method none
_refine_ls_goodness_of_fit_ref 1.018
_refine_ls_hydrogen_treatment constr
_refine_ls_matrix_type full
_refine_ls_number_parameters 902
_refine_ls_number_reflns 20941
_refine_ls_number_restraints 174
_refine_ls_restrained_S_all 1.015
_refine_ls_R_factor_all 0.0441
_refine_ls_R_factor_gt 0.0317
_refine_ls_shift/su_max 0.003
_refine_ls_shift/su_mean 0.000
_refine_ls_structure_factor_coef Fsqd
_refine_ls_weighting_details 'w=1/[\s^2^(Fo^2^)+(0.0299P)^2^+5.2615P] where P=(Fo^2^+2Fc^2^)/3'
_refine_ls_weighting_scheme calc
_refine_ls_wR_factor_gt 0.0705
_refine_ls_wR_factor_ref 0.0757
_reflns_Friedel_coverage 0.000
_reflns_number_gt 17250
_reflns_number_total 20941
_reflns_threshold_expression 'I > 2\s(I)'
_cod_data_source_file d4dt01730g2.cif
_cod_data_source_block '[2xCl][PPh4]x2C6H6'
_cod_depositor_comments 'Adding full bibliography for 7716503--7716512.cif.'
_cod_database_code 7716510
_shelx_shelxl_version_number 2018/3
_chemical_oxdiff_formula 'C82 H54 Cl F12 P Se4 '
_shelx_space_group_comment
;
The symmetry employed for this shelxl refinement is uniquely defined
by the following loop, which should always be used as a source of
symmetry information in preference to the above space-group names.
They are only intended as comments.
;
_shelx_estimated_absorpt_t_max 0.750
_shelx_estimated_absorpt_t_min 0.590
_olex2_refinement_description
;
1. Fixed Uiso
 At 1.2 times of:
  All C(H) groups
2. Uiso/Uaniso restraints and constraints
C71 \\sim C72 \\sim C73 \\sim C74 \\sim C75 \\sim C76 \\sim C77 \\sim C78 \\sim
C79 \\sim C80 \\sim C81 \\sim C82: within 2A with sigma of 0.001 and sigma for
terminal atoms of 0.002 within 2A
3. Others
 Sof(C71)=Sof(H8A)=Sof(C72)=Sof(H9A)=Sof(C73)=Sof(H1A)=Sof(C74)=Sof(H11A)=
 Sof(C75)=Sof(H4A)=Sof(C76)=Sof(H10A)=1-FVAR(1)
 Sof(C77)=Sof(H10)=Sof(C78)=Sof(H8)=Sof(C79)=Sof(H9)=Sof(C80)=Sof(H1)=Sof(C81)=
 Sof(H11)=Sof(C82)=Sof(H4)=FVAR(1)
4.a Ternary CH refined with riding coordinates:
 C3(H00Q), C10(H01T), C21(H011), C28(H01G)
4.b Aromatic/amide H refined with riding coordinates:
 C6(H01J), C7(H01U), C8(H00T), C12(H00W), C13(H013), C14(H01Q), C24(H01E),
 C25(H01V), C26(H00X), C30(H01B), C31(H01H), C32(H01O), C42(H028), C43(H02A),
 C44(H027), C45(H029), C46(H01W), C48(H01N), C49(H01L), C50(H01Y), C51(H02B),
 C52(H021), C54(H020), C55(H01X), C56(H01M), C57(H01R), C58(H019), C60(H01Z),
 C61(H023), C62(H024), C63(H022), C64(H01S), C65(H026), C66(H02E), C67(H02G),
 C68(H02D), C69(H02I), C70(H02H), C71(H8A), C72(H9A), C73(H1A), C74(H11A),
 C75(H4A), C76(H10A), C77(H10), C78(H8), C79(H9), C80(H1), C81(H11), C82(H4)
;
_smtbx_masks_void_probe_radius 1.2
_smtbx_masks_void_truncation_radius 1.2
_olex2_date_sample_data_collection 2023-08-02
_olex2_submission_special_instructions 'No special instructions were received'
_oxdiff_exptl_absorpt_empirical_details
;
Empirical correction (ABSPACK) includes:
- Absorption correction using spherical harmonics
- Frame scaling
;
_oxdiff_exptl_absorpt_empirical_full_max 1.179
_oxdiff_exptl_absorpt_empirical_full_min 0.852

loop_
_space_group_symop_operation_xyz
'x, y, z'
'-x+1/2, y+1/2, -z+1/2'
'-x, -y, -z'
'x-1/2, -y-1/2, z-1/2'

loop_
_atom_site_label
_atom_site_type_symbol
_atom_site_fract_x
_atom_site_fract_y
_atom_site_fract_z
_atom_site_U_iso_or_equiv
_atom_site_adp_type
_atom_site_occupancy
_atom_site_site_symmetry_order
_atom_site_calc_flag
_atom_site_refinement_flags_posn
_atom_site_refinement_flags_adp
_atom_site_refinement_flags_occupancy
_atom_site_disorder_assembly
_atom_site_disorder_group
Se1 Se 0.22821(2) 0.62788(2) 0.68585(2) 0.01885(4) Uani 1 1 d . . . . .
Se2 Se 0.17015(2) 0.86189(2) 0.67825(2) 0.01894(4) Uani 1 1 d . . . . .
Se3 Se 0.02752(2) 0.81284(2) 0.78449(2) 0.02685(5) Uani 1 1 d . . . . .
Se4 Se 0.08953(2) 0.61416(2) 0.78799(2) 0.02051(4) Uani 1 1 d . . . . .
F1 F 0.36544(7) 0.55428(6) 0.72873(6) 0.0377(3) Uani 1 1 d . . . . .
F2 F 0.25985(8) 0.50254(5) 0.66083(7) 0.0327(3) Uani 1 1 d . . . . .
F3 F 0.32416(7) 0.56859(5) 0.62088(6) 0.0308(3) Uani 1 1 d . . . . .
F4 F 0.23061(10) 0.93725(7) 0.59894(7) 0.0467(4) Uani 1 1 d . . . . .
F5 F 0.12858(9) 0.98048(6) 0.61834(8) 0.0476(4) Uani 1 1 d . . . . .
F6 F 0.25052(8) 0.97464(6) 0.69817(6) 0.0389(3) Uani 1 1 d . . . . .
F7 F -0.06328(11) 0.91803(8) 0.79837(8) 0.0598(4) Uani 1 1 d . . . . .
F8 F 0.01712(11) 0.87461(9) 0.89130(7) 0.0682(5) Uani 1 1 d . . . . .
F9 F -0.10241(10) 0.83297(9) 0.83191(9) 0.0648(5) Uani 1 1 d . . . . .
F10 F -0.00383(8) 0.52852(6) 0.83135(7) 0.0375(3) Uani 1 1 d . . . . .
F11 F 0.13011(9) 0.52877(6) 0.88870(6) 0.0407(3) Uani 1 1 d . . . . .
F12 F 0.07889(8) 0.48262(5) 0.79126(6) 0.0340(3) Uani 1 1 d . . . . .
C1 C 0.01076(11) 0.60794(8) 0.49019(8) 0.0162(3) Uani 1 1 d . . . . .
C2 C -0.05394(10) 0.65312(7) 0.47140(8) 0.0141(3) Uani 1 1 d . . . . .
C3 C -0.05377(10) 0.71053(7) 0.51458(8) 0.0135(3) Uani 1 1 d . . . . .
H00Q H 0.004933 0.718181 0.546675 0.016 Uiso 1 1 calc R U . . .
C4 C -0.08195(10) 0.76709(7) 0.46752(8) 0.0145(3) Uani 1 1 d . . . . .
C5 C -0.04296(11) 0.82666(8) 0.48278(8) 0.0175(3) Uani 1 1 d . . . . .
C6 C -0.07289(12) 0.87693(8) 0.43663(9) 0.0231(4) Uani 1 1 d . . . . .
H01J H -0.046153 0.917033 0.446412 0.028 Uiso 1 1 calc R U . . .
C7 C -0.14141(13) 0.86806(8) 0.37684(10) 0.0265(4) Uani 1 1 d . . . . .
H01U H -0.161172 0.902096 0.345829 0.032 Uiso 1 1 calc R U . . .
C8 C -0.18142(12) 0.80929(8) 0.36208(9) 0.0215(4) Uani 1 1 d . . . . .
H00T H -0.228794 0.803485 0.321523 0.026 Uiso 1 1 calc R U . . .
C9 C -0.15135(10) 0.75945(8) 0.40720(8) 0.0165(3) Uani 1 1 d . . . . .
C10 C -0.19215(10) 0.69439(7) 0.39435(8) 0.0161(3) Uani 1 1 d . . . . .
H01T H -0.228002 0.691091 0.345213 0.019 Uiso 1 1 calc R U . . .
C11 C -0.12242(10) 0.64566(7) 0.41024(8) 0.0159(3) Uani 1 1 d . . . . .
C12 C -0.12486(11) 0.59554(8) 0.36703(9) 0.0189(3) Uani 1 1 d . . . . .
H00W H -0.170746 0.591520 0.325158 0.023 Uiso 1 1 calc R U . . .
C13 C -0.06013(12) 0.55126(8) 0.38506(9) 0.0225(4) Uani 1 1 d . . . . .
H013 H -0.061816 0.517254 0.355364 0.027 Uiso 1 1 calc R U . . .
C14 C 0.00678(12) 0.55682(8) 0.44639(9) 0.0212(4) Uani 1 1 d . . . . .
H01Q H 0.050153 0.526049 0.458943 0.025 Uiso 1 1 calc R U . . .
C15 C 0.08082(11) 0.61241(7) 0.55333(9) 0.0171(3) Uani 1 1 d . . . . .
C16 C 0.13984(11) 0.61547(8) 0.60577(9) 0.0184(3) Uani 1 1 d . . . . .
C17 C 0.02648(11) 0.83711(7) 0.54535(9) 0.0174(3) Uani 1 1 d . . . . .
C18 C 0.08395(11) 0.84604(8) 0.59794(9) 0.0185(3) Uani 1 1 d . . . . .
C19 C -0.17966(11) 0.80175(8) 0.58188(9) 0.0182(3) Uani 1 1 d . . . . .
C20 C -0.18249(10) 0.74949(7) 0.54044(8) 0.0154(3) Uani 1 1 d . . . . .
C21 C -0.11272(10) 0.70049(7) 0.55799(8) 0.0142(3) Uani 1 1 d . . . . .
H011 H -0.077352 0.704428 0.607176 0.017 Uiso 1 1 calc R U . . .
C22 C -0.15421(10) 0.63599(7) 0.54582(8) 0.0150(3) Uani 1 1 d . . . . .
C23 C -0.12702(11) 0.58609(8) 0.59264(8) 0.0166(3) Uani 1 1 d . . . . .
C24 C -0.16996(12) 0.52798(8) 0.57837(10) 0.0220(4) Uani 1 1 d . . . . .
H01E H -0.152197 0.494175 0.609917 0.026 Uiso 1 1 calc R U . . .
C25 C -0.23806(12) 0.51992(8) 0.51844(10) 0.0245(4) Uani 1 1 d . . . . .
H01V H -0.266512 0.480463 0.508998 0.029 Uiso 1 1 calc R U . . .
C26 C -0.26515(11) 0.56925(8) 0.47190(9) 0.0212(4) Uani 1 1 d . . . . .
H00X H -0.312146 0.563493 0.431057 0.025 Uiso 1 1 calc R U . . .
C27 C -0.22314(11) 0.62703(8) 0.48541(9) 0.0166(3) Uani 1 1 d . . . . .
C28 C -0.25066(10) 0.68333(8) 0.43800(8) 0.0172(3) Uani 1 1 d . . . . .
H01G H -0.309194 0.675374 0.405749 0.021 Uiso 1 1 calc R U . . .
C29 C -0.25179(11) 0.74106(8) 0.48008(9) 0.0173(3) Uani 1 1 d . . . . .
C30 C -0.31747(11) 0.78453(9) 0.46077(9) 0.0229(4) Uani 1 1 d . . . . .
H01B H -0.364264 0.778602 0.419830 0.027 Uiso 1 1 calc R U . . .
C31 C -0.31426(12) 0.83687(9) 0.50183(10) 0.0274(4) Uani 1 1 d . . . . .
H01H H -0.358884 0.866608 0.488619 0.033 Uiso 1 1 calc R U . . .
C32 C -0.24635(12) 0.84559(9) 0.56167(10) 0.0244(4) Uani 1 1 d . . . . .
H01O H -0.244626 0.881295 0.589292 0.029 Uiso 1 1 calc R U . . .
C33 C -0.11146(11) 0.80932(8) 0.64603(9) 0.0183(3) Uani 1 1 d . . . . .
C34 C -0.05745(11) 0.81249(8) 0.70129(9) 0.0209(3) Uani 1 1 d . . . . .
C35 C -0.05624(11) 0.59393(8) 0.65508(9) 0.0178(3) Uani 1 1 d . . . . .
C36 C 0.00168(11) 0.60130(8) 0.70774(9) 0.0187(3) Uani 1 1 d . . . . .
C37 C 0.29699(11) 0.55883(8) 0.67163(9) 0.0210(3) Uani 1 1 d . . . . .
C38 C 0.19560(13) 0.94346(9) 0.64539(10) 0.0277(4) Uani 1 1 d . . . . .
C39 C -0.03572(16) 0.86242(13) 0.82790(12) 0.0424(6) Uani 1 1 d . . . . .
C40 C 0.07114(12) 0.53318(9) 0.82598(10) 0.0256(4) Uani 1 1 d . . . . .
Cl1 Cl 0.12092(3) 0.73360(2) 0.71472(2) 0.02057(8) Uani 1 1 d . . . . .
P1 P 0.13239(3) 0.82733(2) 0.33035(2) 0.01760(9) Uani 1 1 d . . . . .
C41 C 0.11891(11) 0.90556(8) 0.35796(9) 0.0210(3) Uani 1 1 d . . . . .
C42 C 0.17407(16) 0.92922(10) 0.41930(11) 0.0367(5) Uani 1 1 d . . . . .
H028 H 0.219507 0.904020 0.447173 0.044 Uiso 1 1 calc R U . . .
C43 C 0.16254(19) 0.98971(11) 0.43966(12) 0.0464(7) Uani 1 1 d . . . . .
H02A H 0.200025 1.005796 0.481648 0.056 Uiso 1 1 calc R U . . .
C44 C 0.09688(16) 1.02660(10) 0.39921(12) 0.0386(5) Uani 1 1 d . . . . .
H027 H 0.088951 1.067772 0.413727 0.046 Uiso 1 1 calc R U . . .
C45 C 0.04252(14) 1.00391(10) 0.33760(13) 0.0387(5) Uani 1 1 d . . . . .
H029 H -0.002213 1.029649 0.309647 0.046 Uiso 1 1 calc R U . . .
C46 C 0.05346(13) 0.94333(10) 0.31662(12) 0.0330(5) Uani 1 1 d . . . . .
H01W H 0.016406 0.927736 0.274222 0.040 Uiso 1 1 calc R U . . .
C47 C 0.17655(11) 0.77650(8) 0.40280(9) 0.0209(3) Uani 1 1 d . . . . .
C48 C 0.15042(12) 0.78183(9) 0.45760(9) 0.0237(4) Uani 1 1 d . . . . .
H01N H 0.112666 0.814411 0.458339 0.028 Uiso 1 1 calc R U . . .
C49 C 0.18003(13) 0.73913(10) 0.51108(10) 0.0279(4) Uani 1 1 d . . . . .
H01L H 0.163171 0.742965 0.548761 0.033 Uiso 1 1 calc R U . . .
C50 C 0.23410(13) 0.69102(11) 0.50939(11) 0.0331(5) Uani 1 1 d . . . . .
H01Y H 0.253526 0.661603 0.545653 0.040 Uiso 1 1 calc R U . . .
C51 C 0.26001(14) 0.68560(12) 0.45495(12) 0.0400(5) Uani 1 1 d . . . . .
H02B H 0.296966 0.652459 0.454092 0.048 Uiso 1 1 calc R U . . .
C52 C 0.23215(13) 0.72835(11) 0.40189(11) 0.0335(5) Uani 1 1 d . . . . .
H021 H 0.250673 0.725014 0.365052 0.040 Uiso 1 1 calc R U . . .
C53 C 0.03289(11) 0.79505(8) 0.27607(9) 0.0190(3) Uani 1 1 d . . . . .
C54 C -0.01282(13) 0.75531(10) 0.30183(10) 0.0302(4) Uani 1 1 d . . . . .
H020 H 0.008021 0.744954 0.348626 0.036 Uiso 1 1 calc R U . . .
C55 C -0.08939(13) 0.73074(11) 0.25868(11) 0.0340(5) Uani 1 1 d . . . . .
H01X H -0.120623 0.703534 0.276119 0.041 Uiso 1 1 calc R U . . .
C56 C -0.11981(12) 0.74595(9) 0.19061(10) 0.0267(4) Uani 1 1 d . . . . .
H01M H -0.171854 0.729119 0.161289 0.032 Uiso 1 1 calc R U . . .
C57 C -0.07439(12) 0.78574(9) 0.16516(10) 0.0269(4) Uani 1 1 d . . . . .
H01R H -0.095676 0.796209 0.118396 0.032 Uiso 1 1 calc R U . . .
C58 C 0.00189(12) 0.81044(9) 0.20733(10) 0.0229(4) Uani 1 1 d . . . . .
H019 H 0.032799 0.837636 0.189568 0.028 Uiso 1 1 calc R U . . .
C59 C 0.20069(11) 0.82794(8) 0.28359(9) 0.0201(3) Uani 1 1 d . . . . .
C60 C 0.25718(12) 0.87738(9) 0.29070(10) 0.0266(4) Uani 1 1 d . . . . .
H01Z H 0.256283 0.913443 0.317076 0.032 Uiso 1 1 calc R U . . .
C61 C 0.31496(14) 0.87348(10) 0.25882(11) 0.0336(5) Uani 1 1 d . . . . .
H023 H 0.352746 0.907387 0.262661 0.040 Uiso 1 1 calc R U . . .
C62 C 0.31732(14) 0.82042(11) 0.22170(12) 0.0347(5) Uani 1 1 d . . . . .
H024 H 0.358054 0.817393 0.201376 0.042 Uiso 1 1 calc R U . . .
C63 C 0.26050(14) 0.77138(10) 0.21384(11) 0.0321(5) Uani 1 1 d . . . . .
H022 H 0.261984 0.735266 0.187705 0.039 Uiso 1 1 calc R U . . .
C64 C 0.20151(12) 0.77527(9) 0.24429(10) 0.0252(4) Uani 1 1 d . . . . .
H01S H 0.161953 0.742217 0.238351 0.030 Uiso 1 1 calc R U . . .
C65 C -0.54897(15) 0.86787(11) 0.43126(12) 0.0383(5) Uani 1 1 d . . . . .
H026 H -0.526575 0.862175 0.396905 0.046 Uiso 1 1 calc R U . . .
C66 C -0.5627(2) 0.92738(13) 0.45097(15) 0.0621(9) Uani 1 1 d . . . . .
H02E H -0.550502 0.963343 0.429415 0.074 Uiso 1 1 calc R U . . .
C67 C -0.5939(2) 0.93562(15) 0.50153(16) 0.0660(9) Uani 1 1 d . . . . .
H02G H -0.602513 0.977131 0.514789 0.079 Uiso 1 1 calc R U . . .
C68 C -0.61236(17) 0.88489(16) 0.53255(13) 0.0524(7) Uani 1 1 d . . . . .
H02D H -0.633602 0.890596 0.567595 0.063 Uiso 1 1 calc R U . . .
C69 C -0.6002(3) 0.82616(16) 0.51296(18) 0.0739(10) Uani 1 1 d . . . . .
H02I H -0.613533 0.790435 0.534154 0.089 Uiso 1 1 calc R U . . .
C70 C -0.5684(2) 0.81728(13) 0.46235(17) 0.0654(9) Uani 1 1 d . . . . .
H02H H -0.560096 0.775623 0.449277 0.078 Uiso 1 1 calc R U . . .
C71 C -0.2078(8) 0.4086(6) 0.7762(7) 0.0558(5) Uani 0.241(3) 1 d . U P A 2
H8A H -0.255079 0.421787 0.785868 0.067 Uiso 0.241(3) 1 calc R U P A 2
C72 C -0.1372(9) 0.3910(6) 0.8298(8) 0.0557(5) Uani 0.241(3) 1 d . U P A 2
H9A H -0.135506 0.391482 0.875023 0.067 Uiso 0.241(3) 1 calc R U P A 2
C73 C -0.0765(12) 0.3745(8) 0.8164(8) 0.0557(5) Uani 0.241(3) 1 d . U P A 2
H1A H -0.028840 0.360119 0.853347 0.067 Uiso 0.241(3) 1 calc R U P A 2
C74 C -0.0694(9) 0.3745(5) 0.7501(7) 0.0560(6) Uani 0.241(3) 1 d . U P A 2
H11A H -0.019751 0.363561 0.742759 0.067 Uiso 0.241(3) 1 calc R U P A 2
C75 C -0.1431(9) 0.3923(6) 0.6992(8) 0.0561(6) Uani 0.241(3) 1 d . U P A 2
H4A H -0.144810 0.393542 0.654036 0.067 Uiso 0.241(3) 1 calc R U P A 2
C76 C -0.2148(10) 0.4085(6) 0.7109(9) 0.0560(5) Uani 0.241(3) 1 d . U P A 2
H10A H -0.265794 0.418916 0.675143 0.067 Uiso 0.241(3) 1 calc R U P A 2
C77 C -0.2252(3) 0.44853(18) 0.7614(2) 0.0558(5) Uani 0.759(3) 1 d . U P A 1
H10 H -0.276446 0.471328 0.748084 0.067 Uiso 0.759(3) 1 calc R U P A 1
C78 C -0.1783(2) 0.44033(17) 0.8286(2) 0.0553(5) Uani 0.759(3) 1 d . U P A 1
H8 H -0.195622 0.458604 0.862146 0.066 Uiso 0.759(3) 1 calc R U P A 1
C79 C -0.1052(3) 0.40513(19) 0.8473(2) 0.0557(5) Uani 0.759(3) 1 d . U P A 1
H9 H -0.073939 0.397881 0.893974 0.067 Uiso 0.759(3) 1 calc R U P A 1
C80 C -0.0756(4) 0.3794(2) 0.7978(3) 0.0556(5) Uani 0.759(3) 1 d . U P A 1
H1 H -0.024621 0.356348 0.810732 0.067 Uiso 0.759(3) 1 calc R U P A 1
C81 C -0.1240(3) 0.38949(19) 0.7310(2) 0.0561(5) Uani 0.759(3) 1 d . U P A 1
H11 H -0.106418 0.372839 0.696860 0.067 Uiso 0.759(3) 1 calc R U P A 1
C82 C -0.1979(3) 0.4234(2) 0.7124(3) 0.0559(5) Uani 0.759(3) 1 d . U P A 1
H4 H -0.230371 0.429656 0.665760 0.067 Uiso 0.759(3) 1 calc R U P A 1

loop_
_atom_site_aniso_label
_atom_site_aniso_U_11
_atom_site_aniso_U_22
_atom_site_aniso_U_33
_atom_site_aniso_U_23
_atom_site_aniso_U_13
_atom_site_aniso_U_12
Se1 0.01640(8) 0.02171(8) 0.01570(8) -0.00183(6) 0.00271(7) 0.00007(6)
Se2 0.01772(8) 0.01975(8) 0.01554(8) -0.00095(6) 0.00168(7) -0.00299(6)
Se3 0.02272(9) 0.03843(11) 0.01517(9) -0.00317(7) 0.00203(7) 0.00030(8)
Se4 0.02025(9) 0.02252(8) 0.01638(8) 0.00395(6) 0.00395(7) 0.00007(6)
F1 0.0223(6) 0.0483(7) 0.0293(6) -0.0033(5) -0.0057(5) 0.0122(5)
F2 0.0332(7) 0.0212(5) 0.0442(7) -0.0022(5) 0.0150(6) -0.0031(5)
F3 0.0329(6) 0.0315(6) 0.0349(7) 0.0005(5) 0.0206(6) 0.0033(5)
F4 0.0619(9) 0.0501(8) 0.0352(7) -0.0024(6) 0.0261(7) -0.0246(7)
F5 0.0435(8) 0.0201(6) 0.0616(9) 0.0082(6) -0.0014(7) -0.0037(5)
F6 0.0392(7) 0.0367(7) 0.0338(7) -0.0101(5) 0.0052(6) -0.0223(6)
F7 0.0669(11) 0.0599(10) 0.0517(10) -0.0197(8) 0.0207(8) 0.0168(8)
F8 0.0598(11) 0.1137(15) 0.0247(7) -0.0314(8) 0.0081(7) 0.0047(10)
F9 0.0487(9) 0.0993(14) 0.0596(11) -0.0205(10) 0.0357(9) -0.0081(9)
F10 0.0382(7) 0.0357(7) 0.0503(8) 0.0144(6) 0.0302(6) 0.0051(5)
F11 0.0484(8) 0.0423(7) 0.0238(6) 0.0155(5) 0.0045(6) 0.0078(6)
F12 0.0417(7) 0.0224(6) 0.0415(7) 0.0029(5) 0.0198(6) 0.0047(5)
C1 0.0171(8) 0.0162(7) 0.0156(8) 0.0005(6) 0.0064(6) -0.0011(6)
C2 0.0168(8) 0.0135(7) 0.0122(7) 0.0003(5) 0.0055(6) -0.0017(6)
C3 0.0124(7) 0.0128(7) 0.0131(7) 0.0000(5) 0.0021(6) -0.0007(5)
C4 0.0157(7) 0.0142(7) 0.0128(7) 0.0011(5) 0.0042(6) 0.0005(6)
C5 0.0202(8) 0.0162(7) 0.0144(8) 0.0004(6) 0.0044(7) -0.0012(6)
C6 0.0303(10) 0.0142(8) 0.0189(9) 0.0024(6) 0.0022(7) -0.0038(7)
C7 0.0364(11) 0.0174(8) 0.0185(9) 0.0055(7) 0.0017(8) 0.0000(7)
C8 0.0239(9) 0.0206(8) 0.0144(8) 0.0015(6) 0.0004(7) 0.0008(7)
C9 0.0176(8) 0.0163(7) 0.0138(8) 0.0003(6) 0.0036(6) -0.0005(6)
C10 0.0165(8) 0.0159(7) 0.0118(7) -0.0010(6) 0.0004(6) -0.0007(6)
C11 0.0173(8) 0.0156(7) 0.0139(8) 0.0016(6) 0.0046(6) -0.0015(6)
C12 0.0214(8) 0.0196(8) 0.0131(8) -0.0026(6) 0.0033(7) -0.0035(6)
C13 0.0272(9) 0.0194(8) 0.0205(9) -0.0063(7) 0.0085(8) -0.0012(7)
C14 0.0235(9) 0.0188(8) 0.0212(9) -0.0019(6) 0.0082(7) 0.0023(6)
C15 0.0178(8) 0.0139(7) 0.0210(8) 0.0000(6) 0.0089(7) 0.0014(6)
C16 0.0174(8) 0.0185(8) 0.0183(8) 0.0022(6) 0.0054(7) 0.0008(6)
C17 0.0216(8) 0.0129(7) 0.0174(8) 0.0010(6) 0.0069(7) -0.0022(6)
C18 0.0200(8) 0.0157(7) 0.0188(8) -0.0007(6) 0.0058(7) -0.0026(6)
C19 0.0183(8) 0.0198(8) 0.0164(8) 0.0000(6) 0.0061(7) 0.0016(6)
C20 0.0144(7) 0.0166(7) 0.0145(8) 0.0010(6) 0.0043(6) 0.0011(6)
C21 0.0142(7) 0.0139(7) 0.0117(7) 0.0008(5) 0.0015(6) 0.0005(5)
C22 0.0146(7) 0.0162(7) 0.0153(8) -0.0003(6) 0.0068(6) -0.0007(6)
C23 0.0180(8) 0.0161(7) 0.0166(8) 0.0010(6) 0.0076(7) 0.0002(6)
C24 0.0257(9) 0.0165(8) 0.0247(9) 0.0031(7) 0.0104(8) -0.0016(6)
C25 0.0257(9) 0.0193(8) 0.0283(10) -0.0025(7) 0.0095(8) -0.0076(7)
C26 0.0195(8) 0.0218(8) 0.0214(9) -0.0035(7) 0.0064(7) -0.0054(6)
C27 0.0156(8) 0.0183(8) 0.0168(8) -0.0007(6) 0.0070(6) -0.0010(6)
C28 0.0139(7) 0.0192(8) 0.0145(8) -0.0012(6) 0.0004(6) -0.0008(6)
C29 0.0170(8) 0.0188(8) 0.0155(8) 0.0001(6) 0.0052(6) 0.0008(6)
C30 0.0177(8) 0.0268(9) 0.0195(9) 0.0002(7) 0.0015(7) 0.0039(7)
C31 0.0220(9) 0.0276(9) 0.0274(10) 0.0006(7) 0.0032(8) 0.0114(7)
C32 0.0245(9) 0.0218(8) 0.0244(9) -0.0035(7) 0.0061(8) 0.0065(7)
C33 0.0209(8) 0.0176(8) 0.0187(8) -0.0022(6) 0.0100(7) 0.0017(6)
C34 0.0211(9) 0.0227(8) 0.0182(8) -0.0026(6) 0.0064(7) -0.0002(6)
C35 0.0219(8) 0.0138(7) 0.0203(8) 0.0038(6) 0.0106(7) 0.0014(6)
C36 0.0202(8) 0.0194(8) 0.0173(8) 0.0029(6) 0.0079(7) 0.0028(6)
C37 0.0177(8) 0.0223(8) 0.0205(9) -0.0002(6) 0.0043(7) 0.0010(6)
C38 0.0283(10) 0.0247(9) 0.0250(10) -0.0017(7) 0.0037(8) -0.0097(7)
C39 0.0375(13) 0.0633(16) 0.0251(11) -0.0161(10) 0.0101(10) 0.0007(11)
C40 0.0261(10) 0.0286(9) 0.0229(9) 0.0087(7) 0.0098(8) 0.0049(7)
Cl1 0.0209(2) 0.01513(17) 0.0238(2) 0.00487(15) 0.00612(17) 0.00271(14)
P1 0.0156(2) 0.0214(2) 0.0160(2) 0.00206(16) 0.00602(17) -0.00095(16)
C41 0.0214(9) 0.0219(8) 0.0211(9) 0.0003(7) 0.0095(7) -0.0029(6)
C42 0.0486(14) 0.0260(10) 0.0245(10) 0.0017(8) 0.0003(10) -0.0036(9)
C43 0.0753(19) 0.0279(11) 0.0256(11) -0.0027(9) 0.0064(12) -0.0097(11)
C44 0.0552(15) 0.0231(10) 0.0452(13) -0.0064(9) 0.0278(12) -0.0065(9)
C45 0.0282(11) 0.0291(11) 0.0547(15) -0.0060(10) 0.0105(11) 0.0049(8)
C46 0.0240(10) 0.0297(10) 0.0382(12) -0.0072(9) 0.0031(9) 0.0023(8)
C47 0.0175(8) 0.0255(9) 0.0185(8) 0.0047(7) 0.0054(7) -0.0005(6)
C48 0.0252(9) 0.0263(9) 0.0208(9) 0.0027(7) 0.0102(8) -0.0015(7)
C49 0.0297(10) 0.0354(10) 0.0194(9) 0.0052(8) 0.0100(8) -0.0059(8)
C50 0.0254(10) 0.0415(12) 0.0292(11) 0.0162(9) 0.0062(9) 0.0010(8)
C51 0.0323(12) 0.0512(14) 0.0386(13) 0.0197(10) 0.0156(10) 0.0196(10)
C52 0.0289(11) 0.0483(13) 0.0262(10) 0.0136(9) 0.0136(9) 0.0135(9)
C53 0.0155(8) 0.0215(8) 0.0192(8) -0.0006(6) 0.0055(7) -0.0010(6)
C54 0.0265(10) 0.0430(12) 0.0213(10) 0.0027(8) 0.0092(8) -0.0103(8)
C55 0.0281(10) 0.0464(12) 0.0295(11) 0.0003(9) 0.0129(9) -0.0160(9)
C56 0.0195(9) 0.0287(9) 0.0288(10) -0.0060(8) 0.0055(8) -0.0032(7)
C57 0.0252(10) 0.0295(10) 0.0214(9) 0.0000(7) 0.0033(8) -0.0013(7)
C58 0.0217(9) 0.0245(9) 0.0222(9) 0.0040(7) 0.0076(7) -0.0022(7)
C59 0.0177(8) 0.0261(9) 0.0176(8) 0.0032(6) 0.0080(7) -0.0005(6)
C60 0.0263(10) 0.0312(10) 0.0242(10) -0.0023(7) 0.0115(8) -0.0077(8)
C61 0.0296(11) 0.0391(12) 0.0375(12) -0.0019(9) 0.0189(10) -0.0130(9)
C62 0.0320(11) 0.0405(12) 0.0414(13) 0.0015(9) 0.0252(10) -0.0040(9)
C63 0.0380(12) 0.0307(10) 0.0385(12) -0.0019(9) 0.0267(10) -0.0015(8)
C64 0.0246(9) 0.0255(9) 0.0307(10) 0.0017(7) 0.0163(8) -0.0028(7)
C65 0.0358(12) 0.0437(13) 0.0335(12) -0.0006(9) 0.0105(10) -0.0009(10)
C66 0.111(3) 0.0407(14) 0.0520(17) -0.0023(12) 0.0499(19) -0.0064(15)
C67 0.105(3) 0.0571(18) 0.0511(18) -0.0039(14) 0.0459(19) 0.0068(17)
C68 0.0405(14) 0.085(2) 0.0319(13) -0.0047(13) 0.0139(11) -0.0147(14)
C69 0.109(3) 0.0585(19) 0.066(2) 0.0103(16) 0.046(2) -0.0242(19)
C70 0.102(3) 0.0364(14) 0.065(2) 0.0038(13) 0.039(2) 0.0005(15)
C71 0.0522(10) 0.0453(9) 0.0676(12) 0.0107(9) 0.0196(9) -0.0143(8)
C72 0.0522(10) 0.0451(9) 0.0675(12) 0.0103(9) 0.0195(10) -0.0149(8)
C73 0.0523(10) 0.0444(9) 0.0676(12) 0.0096(9) 0.0187(10) -0.0147(8)
C74 0.0525(11) 0.0442(10) 0.0679(12) 0.0094(10) 0.0183(10) -0.0143(8)
C75 0.0528(11) 0.0444(10) 0.0678(12) 0.0101(10) 0.0183(10) -0.0139(8)
C76 0.0525(10) 0.0448(9) 0.0677(12) 0.0105(9) 0.0186(10) -0.0140(8)
C77 0.0521(10) 0.0451(9) 0.0679(12) 0.0111(9) 0.0196(9) -0.0138(8)
C78 0.0520(10) 0.0456(9) 0.0674(12) 0.0109(9) 0.0211(9) -0.0147(8)
C79 0.0523(10) 0.0453(9) 0.0673(12) 0.0103(9) 0.0194(9) -0.0149(7)
C80 0.0522(10) 0.0440(9) 0.0676(12) 0.0097(9) 0.0186(10) -0.0149(7)
C81 0.0528(10) 0.0442(9) 0.0677(12) 0.0091(9) 0.0180(10) -0.0139(7)
C82 0.0526(10) 0.0447(9) 0.0674(11) 0.0108(9) 0.0185(9) -0.0141(8)

loop_
_atom_type_symbol
_atom_type_description
_atom_type_scat_dispersion_real
_atom_type_scat_dispersion_imag
_atom_type_scat_source
C C 0.0031 0.0016 'International Tables Vol C Tables 4.2.6.8 and 6.1.1.4'
H H 0.0000 0.0000 'International Tables Vol C Tables 4.2.6.8 and 6.1.1.4'
Cl Cl 0.1491 0.1597 'International Tables Vol C Tables 4.2.6.8 and 6.1.1.4'
F F 0.0176 0.0103 'International Tables Vol C Tables 4.2.6.8 and 6.1.1.4'
P P 0.1027 0.0952 'International Tables Vol C Tables 4.2.6.8 and 6.1.1.4'
Se Se -0.0931 2.2370 'International Tables Vol C Tables 4.2.6.8 and 6.1.1.4'

loop_
_exptl_crystal_face_index_h
_exptl_crystal_face_index_k
_exptl_crystal_face_index_l
_exptl_crystal_face_perp_dist
-1 0 1 0.1336
1 0 -1 0.1072
0 -1 0 0.0904
0 1 0 0.0510
0 0 1 0.1497
0 0 -1 0.1625
-1 1 -1 0.0763
1 -1 0 0.1184
1 0 1 0.1301
-1 -1 -1 0.1247
8 2 23 0.1266

loop_
_geom_angle_atom_site_label_1
_geom_angle_atom_site_label_2
_geom_angle_atom_site_label_3
_geom_angle
_geom_angle_site_symmetry_1
_geom_angle_site_symmetry_3
_geom_angle_publ_flag
C16 Se1 C37 95.12(7) . . ?
C18 Se2 C38 92.20(8) . . ?
C34 Se3 C39 94.25(9) . . ?
C36 Se4 C40 92.93(8) . . ?
C2 C1 C14 119.45(15) . . ?
C2 C1 C15 121.46(15) . . ?
C14 C1 C15 119.09(15) . . ?
C1 C2 C3 123.02(14) . . ?
C11 C2 C1 119.39(15) . . ?
C11 C2 C3 117.58(14) . . ?
C2 C3 H00Q 108.5 . . ?
C2 C3 C21 112.18(12) . . ?
C4 C3 C2 107.56(13) . . ?
C4 C3 H00Q 108.5 . . ?
C4 C3 C21 111.40(13) . . ?
C21 C3 H00Q 108.5 . . ?
C5 C4 C3 122.96(14) . . ?
C9 C4 C3 117.94(14) . . ?
C9 C4 C5 119.08(14) . . ?
C4 C5 C6 119.65(15) . . ?
C4 C5 C17 120.81(15) . . ?
C6 C5 C17 119.53(15) . . ?
C5 C6 H01J 119.9 . . ?
C7 C6 C5 120.21(16) . . ?
C7 C6 H01J 119.9 . . ?
C6 C7 H01U 119.8 . . ?
C6 C7 C8 120.35(16) . . ?
C8 C7 H01U 119.8 . . ?
C7 C8 H00T 120.3 . . ?
C9 C8 C7 119.50(16) . . ?
C9 C8 H00T 120.3 . . ?
C4 C9 C10 116.63(14) . . ?
C8 C9 C4 121.20(15) . . ?
C8 C9 C10 122.17(15) . . ?
C9 C10 H01T 108.4 . . ?
C9 C10 C28 111.73(13) . . ?
C11 C10 C9 107.47(13) . . ?
C11 C10 H01T 108.4 . . ?
C11 C10 C28 112.30(13) . . ?
C28 C10 H01T 108.4 . . ?
C2 C11 C10 116.86(14) . . ?
C12 C11 C2 120.50(15) . . ?
C12 C11 C10 122.65(15) . . ?
C11 C12 H00W 119.9 . . ?
C11 C12 C13 120.17(16) . . ?
C13 C12 H00W 119.9 . . ?
C12 C13 H013 120.0 . . ?
C14 C13 C12 120.04(16) . . ?
C14 C13 H013 120.0 . . ?
C1 C14 H01Q 119.8 . . ?
C13 C14 C1 120.40(16) . . ?
C13 C14 H01Q 119.8 . . ?
C16 C15 C1 179.11(19) . . ?
C15 C16 Se1 174.81(15) . . ?
C18 C17 C5 179.3(2) . . ?
C17 C18 Se2 178.33(16) . . ?
C20 C19 C32 119.35(16) . . ?
C20 C19 C33 120.62(15) . . ?
C32 C19 C33 119.97(15) . . ?
C19 C20 C21 122.71(14) . . ?
C29 C20 C19 119.72(15) . . ?
C29 C20 C21 117.57(14) . . ?
C3 C21 H011 108.6 . . ?
C20 C21 C3 111.88(13) . . ?
C20 C21 H011 108.6 . . ?
C22 C21 C3 112.00(13) . . ?
C22 C21 C20 107.03(13) . . ?
C22 C21 H011 108.6 . . ?
C23 C22 C21 122.80(14) . . ?
C27 C22 C21 117.57(14) . . ?
C27 C22 C23 119.62(15) . . ?
C22 C23 C24 119.46(16) . . ?
C22 C23 C35 120.82(15) . . ?
C24 C23 C35 119.72(15) . . ?
C23 C24 H01E 119.9 . . ?
C25 C24 C23 120.19(16) . . ?
C25 C24 H01E 119.9 . . ?
C24 C25 H01V 119.7 . . ?
C24 C25 C26 120.52(16) . . ?
C26 C25 H01V 119.7 . . ?
C25 C26 H00X 120.1 . . ?
C27 C26 C25 119.85(17) . . ?
C27 C26 H00X 120.1 . . ?
C22 C27 C28 116.93(14) . . ?
C26 C27 C22 120.35(16) . . ?
C26 C27 C28 122.68(15) . . ?
C10 C28 H01G 108.1 . . ?
C27 C28 C10 112.80(13) . . ?
C27 C28 H01G 108.1 . . ?
C29 C28 C10 111.56(13) . . ?
C29 C28 C27 107.95(14) . . ?
C29 C28 H01G 108.1 . . ?
C20 C29 C28 116.77(14) . . ?
C30 C29 C20 120.43(16) . . ?
C30 C29 C28 122.80(15) . . ?
C29 C30 H01B 120.1 . . ?
C29 C30 C31 119.79(16) . . ?
C31 C30 H01B 120.1 . . ?
C30 C31 H01H 119.8 . . ?
C32 C31 C30 120.32(16) . . ?
C32 C31 H01H 119.8 . . ?
C19 C32 H01O 119.8 . . ?
C31 C32 C19 120.38(17) . . ?
C31 C32 H01O 119.8 . . ?
C34 C33 C19 175.32(19) . . ?
C33 C34 Se3 176.53(16) . . ?
C36 C35 C23 178.49(19) . . ?
C35 C36 Se4 178.90(16) . . ?
F1 C37 Se1 106.75(12) . . ?
F2 C37 Se1 114.42(12) . . ?
F2 C37 F1 107.19(14) . . ?
F2 C37 F3 106.62(15) . . ?
F3 C37 Se1 114.56(12) . . ?
F3 C37 F1 106.83(15) . . ?
F4 C38 Se2 113.22(14) . . ?
F4 C38 F6 107.24(16) . . ?
F5 C38 Se2 113.44(14) . . ?
F5 C38 F4 106.89(17) . . ?
F5 C38 F6 107.48(16) . . ?
F6 C38 Se2 108.25(13) . . ?
F7 C39 Se3 114.23(17) . . ?
F7 C39 F8 107.1(2) . . ?
F8 C39 Se3 106.71(17) . . ?
F9 C39 Se3 114.61(17) . . ?
F9 C39 F7 106.1(2) . . ?
F9 C39 F8 107.7(2) . . ?
F10 C40 Se4 113.85(12) . . ?
F10 C40 F11 107.84(16) . . ?
F11 C40 Se4 106.88(13) . . ?
F12 C40 Se4 114.01(13) . . ?
F12 C40 F10 106.49(16) . . ?
F12 C40 F11 107.46(15) . . ?
C41 P1 C47 109.54(9) . . ?
C41 P1 C53 110.54(8) . . ?
C47 P1 C53 108.75(8) . . ?
C59 P1 C41 111.28(8) . . ?
C59 P1 C47 108.83(8) . . ?
C59 P1 C53 107.82(8) . . ?
C42 C41 P1 120.76(15) . . ?
C42 C41 C46 119.75(18) . . ?
C46 C41 P1 119.48(14) . . ?
C41 C42 H028 120.1 . . ?
C43 C42 C41 119.8(2) . . ?
C43 C42 H028 120.1 . . ?
C42 C43 H02A 119.8 . . ?
C44 C43 C42 120.3(2) . . ?
C44 C43 H02A 119.8 . . ?
C43 C44 H027 119.9 . . ?
C43 C44 C45 120.3(2) . . ?
C45 C44 H027 119.9 . . ?
C44 C45 H029 120.0 . . ?
C44 C45 C46 119.9(2) . . ?
C46 C45 H029 120.0 . . ?
C41 C46 H01W 120.1 . . ?
C45 C46 C41 119.9(2) . . ?
C45 C46 H01W 120.1 . . ?
C48 C47 P1 120.06(14) . . ?
C48 C47 C52 119.98(17) . . ?
C52 C47 P1 119.76(15) . . ?
C47 C48 H01N 120.2 . . ?
C49 C48 C47 119.65(18) . . ?
C49 C48 H01N 120.2 . . ?
C48 C49 H01L 120.0 . . ?
C50 C49 C48 120.06(19) . . ?
C50 C49 H01L 120.0 . . ?
C49 C50 H01Y 119.8 . . ?
C49 C50 C51 120.35(19) . . ?
C51 C50 H01Y 119.8 . . ?
C50 C51 H02B 119.9 . . ?
C52 C51 C50 120.2(2) . . ?
C52 C51 H02B 119.9 . . ?
C47 C52 H021 120.2 . . ?
C51 C52 C47 119.7(2) . . ?
C51 C52 H021 120.2 . . ?
C54 C53 P1 120.96(14) . . ?
C54 C53 C58 119.96(17) . . ?
C58 C53 P1 119.08(13) . . ?
C53 C54 H020 120.1 . . ?
C53 C54 C55 119.79(19) . . ?
C55 C54 H020 120.1 . . ?
C54 C55 H01X 119.9 . . ?
C56 C55 C54 120.10(19) . . ?
C56 C55 H01X 119.9 . . ?
C55 C56 H01M 120.0 . . ?
C55 C56 C57 119.98(18) . . ?
C57 C56 H01M 120.0 . . ?
C56 C57 H01R 119.7 . . ?
C56 C57 C58 120.64(18) . . ?
C58 C57 H01R 119.7 . . ?
C53 C58 H019 120.2 . . ?
C57 C58 C53 119.52(17) . . ?
C57 C58 H019 120.2 . . ?
C60 C59 P1 121.00(14) . . ?
C64 C59 P1 118.59(13) . . ?
C64 C59 C60 120.18(17) . . ?
C59 C60 H01Z 120.2 . . ?
C61 C60 C59 119.57(19) . . ?
C61 C60 H01Z 120.2 . . ?
C60 C61 H023 119.9 . . ?
C62 C61 C60 120.10(19) . . ?
C62 C61 H023 119.9 . . ?
C61 C62 H024 119.8 . . ?
C61 C62 C63 120.49(19) . . ?
C63 C62 H024 119.8 . . ?
C62 C63 H022 120.0 . . ?
C64 C63 C62 119.9(2) . . ?
C64 C63 H022 120.0 . . ?
C59 C64 H01S 120.1 . . ?
C63 C64 C59 119.71(17) . . ?
C63 C64 H01S 120.1 . . ?
C66 C65 H026 120.9 . . ?
C70 C65 H026 120.9 . . ?
C70 C65 C66 118.1(3) . . ?
C65 C66 H02E 119.5 . . ?
C65 C66 C67 120.9(3) . . ?
C67 C66 H02E 119.5 . . ?
C66 C67 H02G 119.8 . . ?
C68 C67 C66 120.5(3) . . ?
C68 C67 H02G 119.8 . . ?
C67 C68 H02D 120.4 . . ?
C69 C68 C67 119.1(3) . . ?
C69 C68 H02D 120.4 . . ?
C68 C69 H02I 119.5 . . ?
C68 C69 C70 120.9(3) . . ?
C70 C69 H02I 119.5 . . ?
C65 C70 C69 120.4(3) . . ?
C65 C70 H02H 119.8 . . ?
C69 C70 H02H 119.8 . . ?
C72 C71 H8A 117.6 . . ?
C76 C71 H8A 117.6 . . ?
C76 C71 C72 124.8(15) . . ?
C71 C72 H9A 121.7 . . ?
C73 C72 C71 116.7(16) . . ?
C73 C72 H9A 121.7 . . ?
C72 C73 H1A 116.4 . . ?
C72 C73 C74 127.1(17) . . ?
C74 C73 H1A 116.4 . . ?
C73 C74 H11A 123.9 . . ?
C75 C74 C73 112.2(15) . . ?
C75 C74 H11A 123.9 . . ?
C74 C75 H4A 118.5 . . ?
C74 C75 C76 123.0(15) . . ?
C76 C75 H4A 118.5 . . ?
C71 C76 C75 115.9(15) . . ?
C71 C76 H10A 122.0 . . ?
C75 C76 H10A 122.0 . . ?
C78 C77 H10 120.0 . . ?
C78 C77 C82 120.0(4) . . ?
C82 C77 H10 120.0 . . ?
C77 C78 H8 120.3 . . ?
C77 C78 C79 119.4(4) . . ?
C79 C78 H8 120.3 . . ?
C78 C79 H9 119.3 . . ?
C78 C79 C80 121.5(4) . . ?
C80 C79 H9 119.3 . . ?
C79 C80 H1 121.4 . . ?
C81 C80 C79 117.2(5) . . ?
C81 C80 H1 121.4 . . ?
C80 C81 H11 119.4 . . ?
C80 C81 C82 121.2(5) . . ?
C82 C81 H11 119.4 . . ?
C77 C82 H4 119.7 . . ?
C81 C82 C77 120.6(5) . . ?
C81 C82 H4 119.7 . . ?

loop_
_geom_bond_atom_site_label_1
_geom_bond_atom_site_label_2
_geom_bond_distance
_geom_bond_site_symmetry_2
_geom_bond_publ_flag
Se1 C16 1.8338(17) . ?
Se1 C37 1.9698(18) . ?
Se2 C18 1.8309(17) . ?
Se2 C38 1.9696(19) . ?
Se3 C34 1.8309(18) . ?
Se3 C39 1.967(2) . ?
Se4 C36 1.8331(18) . ?
Se4 C40 1.9678(19) . ?
F1 C37 1.346(2) . ?
F2 C37 1.330(2) . ?
F3 C37 1.340(2) . ?
F4 C38 1.338(3) . ?
F5 C38 1.334(2) . ?
F6 C38 1.342(2) . ?
F7 C39 1.335(3) . ?
F8 C39 1.343(3) . ?
F9 C39 1.333(3) . ?
F10 C40 1.337(2) . ?
F11 C40 1.347(2) . ?
F12 C40 1.333(2) . ?
C1 C2 1.407(2) . ?
C1 C14 1.412(2) . ?
C1 C15 1.437(2) . ?
C2 C3 1.521(2) . ?
C2 C11 1.403(2) . ?
C3 H00Q 1.0000 . ?
C3 C4 1.519(2) . ?
C3 C21 1.615(2) . ?
C4 C5 1.407(2) . ?
C4 C9 1.401(2) . ?
C5 C6 1.409(2) . ?
C5 C17 1.439(2) . ?
C6 H01J 0.9500 . ?
C6 C7 1.390(3) . ?
C7 H01U 0.9500 . ?
C7 C8 1.398(2) . ?
C8 H00T 0.9500 . ?
C8 C9 1.390(2) . ?
C9 C10 1.522(2) . ?
C10 H01T 1.0000 . ?
C10 C11 1.520(2) . ?
C10 C28 1.616(2) . ?
C11 C12 1.393(2) . ?
C12 H00W 0.9500 . ?
C12 C13 1.395(2) . ?
C13 H013 0.9500 . ?
C13 C14 1.389(3) . ?
C14 H01Q 0.9500 . ?
C15 C16 1.200(2) . ?
C17 C18 1.202(2) . ?
C19 C20 1.403(2) . ?
C19 C32 1.411(2) . ?
C19 C33 1.441(2) . ?
C20 C21 1.522(2) . ?
C20 C29 1.403(2) . ?
C21 H011 1.0000 . ?
C21 C22 1.516(2) . ?
C22 C23 1.407(2) . ?
C22 C27 1.402(2) . ?
C23 C24 1.407(2) . ?
C23 C35 1.441(2) . ?
C24 H01E 0.9500 . ?
C24 C25 1.386(3) . ?
C25 H01V 0.9500 . ?
C25 C26 1.394(3) . ?
C26 H00X 0.9500 . ?
C26 C27 1.394(2) . ?
C27 C28 1.518(2) . ?
C28 H01G 1.0000 . ?
C28 C29 1.518(2) . ?
C29 C30 1.394(2) . ?
C30 H01B 0.9500 . ?
C30 C31 1.398(3) . ?
C31 H01H 0.9500 . ?
C31 C32 1.385(3) . ?
C32 H01O 0.9500 . ?
C33 C34 1.200(2) . ?
C35 C36 1.202(2) . ?
P1 C41 1.7982(19) . ?
P1 C47 1.7999(18) . ?
P1 C53 1.8060(18) . ?
P1 C59 1.7951(18) . ?
C41 C42 1.391(3) . ?
C41 C46 1.394(3) . ?
C42 H028 0.9500 . ?
C42 C43 1.388(3) . ?
C43 H02A 0.9500 . ?
C43 C44 1.380(4) . ?
C44 H027 0.9500 . ?
C44 C45 1.384(3) . ?
C45 H029 0.9500 . ?
C45 C46 1.392(3) . ?
C46 H01W 0.9500 . ?
C47 C48 1.398(3) . ?
C47 C52 1.401(3) . ?
C48 H01N 0.9500 . ?
C48 C49 1.393(3) . ?
C49 H01L 0.9500 . ?
C49 C50 1.387(3) . ?
C50 H01Y 0.9500 . ?
C50 C51 1.389(3) . ?
C51 H02B 0.9500 . ?
C51 C52 1.386(3) . ?
C52 H021 0.9500 . ?
C53 C54 1.392(3) . ?
C53 C58 1.396(3) . ?
C54 H020 0.9500 . ?
C54 C55 1.396(3) . ?
C55 H01X 0.9500 . ?
C55 C56 1.383(3) . ?
C56 H01M 0.9500 . ?
C56 C57 1.385(3) . ?
C57 H01R 0.9500 . ?
C57 C58 1.388(3) . ?
C58 H019 0.9500 . ?
C59 C60 1.396(2) . ?
C59 C64 1.395(3) . ?
C60 H01Z 0.9500 . ?
C60 C61 1.395(3) . ?
C61 H023 0.9500 . ?
C61 C62 1.381(3) . ?
C62 H024 0.9500 . ?
C62 C63 1.391(3) . ?
C63 H022 0.9500 . ?
C63 C64 1.391(3) . ?
C64 H01S 0.9500 . ?
C65 H026 0.9500 . ?
C65 C66 1.374(4) . ?
C65 C70 1.362(4) . ?
C66 H02E 0.9500 . ?
C66 C67 1.377(4) . ?
C67 H02G 0.9500 . ?
C67 C68 1.357(4) . ?
C68 H02D 0.9500 . ?
C68 C69 1.350(5) . ?
C69 H02I 0.9500 . ?
C69 C70 1.387(5) . ?
C70 H02H 0.9500 . ?
C71 H8A 0.9500 . ?
C71 C72 1.373(18) . ?
C71 C76 1.35(2) . ?
C72 H9A 0.9500 . ?
C72 C73 1.23(2) . ?
C73 H1A 0.9500 . ?
C73 C74 1.46(2) . ?
C74 H11A 0.9500 . ?
C74 C75 1.379(19) . ?
C75 H4A 0.9500 . ?
C75 C76 1.39(2) . ?
C76 H10A 0.9500 . ?
C77 H10 0.9500 . ?
C77 C78 1.368(6) . ?
C77 C82 1.396(7) . ?
C78 H8 0.9500 . ?
C78 C79 1.385(6) . ?
C79 H9 0.9500 . ?
C79 C80 1.433(8) . ?
C80 H1 0.9500 . ?
C80 C81 1.372(7) . ?
C81 H11 0.9500 . ?
C81 C82 1.381(7) . ?
C82 H4 0.9500 . ?

loop_
_geom_torsion_atom_site_label_1
_geom_torsion_atom_site_label_2
_geom_torsion_atom_site_label_3
_geom_torsion_atom_site_label_4
_geom_torsion
_geom_torsion_site_symmetry_1
_geom_torsion_site_symmetry_2
_geom_torsion_site_symmetry_3
_geom_torsion_site_symmetry_4
_geom_torsion_publ_flag
C1 C2 C3 C4 136.89(16) . . . . ?
C1 C2 C3 C21 -100.26(17) . . . . ?
C1 C2 C11 C10 177.27(15) . . . . ?
C1 C2 C11 C12 -2.7(2) . . . . ?
C2 C1 C14 C13 0.3(3) . . . . ?
C2 C3 C4 C5 -136.92(16) . . . . ?
C2 C3 C4 C9 44.83(19) . . . . ?
C2 C3 C21 C20 -119.89(14) . . . . ?
C2 C3 C21 C22 0.28(18) . . . . ?
C2 C11 C12 C13 1.7(3) . . . . ?
C3 C2 C11 C10 -2.6(2) . . . . ?
C3 C2 C11 C12 177.40(15) . . . . ?
C3 C4 C5 C6 -179.79(16) . . . . ?
C3 C4 C5 C17 -0.6(3) . . . . ?
C3 C4 C9 C8 179.14(16) . . . . ?
C3 C4 C9 C10 -0.2(2) . . . . ?
C3 C21 C22 C23 103.75(18) . . . . ?
C3 C21 C22 C27 -77.10(18) . . . . ?
C4 C3 C21 C20 0.75(18) . . . . ?
C4 C3 C21 C22 120.93(14) . . . . ?
C4 C5 C6 C7 1.0(3) . . . . ?
C4 C9 C10 C11 -45.8(2) . . . . ?
C4 C9 C10 C28 77.79(18) . . . . ?
C5 C4 C9 C8 0.8(3) . . . . ?
C5 C4 C9 C10 -178.52(15) . . . . ?
C5 C6 C7 C8 0.3(3) . . . . ?
C6 C7 C8 C9 -1.0(3) . . . . ?
C7 C8 C9 C4 0.5(3) . . . . ?
C7 C8 C9 C10 179.76(18) . . . . ?
C8 C9 C10 C11 134.83(17) . . . . ?
C8 C9 C10 C28 -101.55(19) . . . . ?
C9 C4 C5 C6 -1.6(3) . . . . ?
C9 C4 C5 C17 177.66(16) . . . . ?
C9 C10 C11 C2 47.37(19) . . . . ?
C9 C10 C11 C12 -132.63(16) . . . . ?
C9 C10 C28 C27 -120.63(15) . . . . ?
C9 C10 C28 C29 1.08(18) . . . . ?
C10 C11 C12 C13 -178.28(16) . . . . ?
C10 C28 C29 C20 -79.17(18) . . . . ?
C10 C28 C29 C30 100.54(19) . . . . ?
C11 C2 C3 C4 -43.24(19) . . . . ?
C11 C2 C3 C21 79.61(17) . . . . ?
C11 C10 C28 C27 0.22(18) . . . . ?
C11 C10 C28 C29 121.93(15) . . . . ?
C11 C12 C13 C14 0.3(3) . . . . ?
C12 C13 C14 C1 -1.4(3) . . . . ?
C14 C1 C2 C3 -178.44(15) . . . . ?
C14 C1 C2 C11 1.7(2) . . . . ?
C15 C1 C2 C3 1.9(2) . . . . ?
C15 C1 C2 C11 -177.96(15) . . . . ?
C15 C1 C14 C13 180.00(17) . . . . ?
C17 C5 C6 C7 -178.19(18) . . . . ?
C19 C20 C21 C3 -102.56(18) . . . . ?
C19 C20 C21 C22 134.40(16) . . . . ?
C19 C20 C29 C28 -179.75(15) . . . . ?
C19 C20 C29 C30 0.5(3) . . . . ?
C20 C19 C32 C31 0.5(3) . . . . ?
C20 C21 C22 C23 -133.29(16) . . . . ?
C20 C21 C22 C27 45.87(19) . . . . ?
C20 C29 C30 C31 0.0(3) . . . . ?
C21 C3 C4 C5 99.76(18) . . . . ?
C21 C3 C4 C9 -78.49(18) . . . . ?
C21 C20 C29 C28 0.3(2) . . . . ?
C21 C20 C29 C30 -179.44(16) . . . . ?
C21 C22 C23 C24 178.59(16) . . . . ?
C21 C22 C23 C35 -1.0(3) . . . . ?
C21 C22 C27 C26 -178.60(16) . . . . ?
C21 C22 C27 C28 -0.8(2) . . . . ?
C22 C23 C24 C25 0.5(3) . . . . ?
C22 C27 C28 C10 78.57(18) . . . . ?
C22 C27 C28 C29 -45.1(2) . . . . ?
C23 C22 C27 C26 0.6(3) . . . . ?
C23 C22 C27 C28 178.39(15) . . . . ?
C23 C24 C25 C26 -0.4(3) . . . . ?
C24 C25 C26 C27 0.5(3) . . . . ?
C25 C26 C27 C22 -0.5(3) . . . . ?
C25 C26 C27 C28 -178.22(17) . . . . ?
C26 C27 C28 C10 -103.67(19) . . . . ?
C26 C27 C28 C29 132.61(17) . . . . ?
C27 C22 C23 C24 -0.5(2) . . . . ?
C27 C22 C23 C35 179.87(16) . . . . ?
C27 C28 C29 C20 45.3(2) . . . . ?
C27 C28 C29 C30 -135.00(17) . . . . ?
C28 C10 C11 C2 -75.91(18) . . . . ?
C28 C10 C11 C12 104.10(18) . . . . ?
C28 C29 C30 C31 -179.70(17) . . . . ?
C29 C20 C21 C3 77.40(18) . . . . ?
C29 C20 C21 C22 -45.63(19) . . . . ?
C29 C30 C31 C32 -0.3(3) . . . . ?
C30 C31 C32 C19 0.0(3) . . . . ?
C32 C19 C20 C21 179.17(16) . . . . ?
C32 C19 C20 C29 -0.8(3) . . . . ?
C33 C19 C20 C21 -3.7(3) . . . . ?
C33 C19 C20 C29 176.31(16) . . . . ?
C33 C19 C32 C31 -176.58(18) . . . . ?
C35 C23 C24 C25 -179.94(17) . . . . ?
P1 C41 C42 C43 180.00(19) . . . . ?
P1 C41 C46 C45 179.96(18) . . . . ?
P1 C47 C48 C49 175.04(15) . . . . ?
P1 C47 C52 C51 -174.02(18) . . . . ?
P1 C53 C54 C55 -179.68(17) . . . . ?
P1 C53 C58 C57 179.82(15) . . . . ?
P1 C59 C60 C61 173.76(16) . . . . ?
P1 C59 C64 C63 -172.64(16) . . . . ?
C41 P1 C47 C48 39.12(17) . . . . ?
C41 P1 C47 C52 -145.90(16) . . . . ?
C41 P1 C53 C54 -96.24(17) . . . . ?
C41 P1 C53 C58 83.76(16) . . . . ?
C41 P1 C59 C60 21.46(18) . . . . ?
C41 P1 C59 C64 -164.05(14) . . . . ?
C41 C42 C43 C44 -0.3(4) . . . . ?
C42 C41 C46 C45 -1.4(3) . . . . ?
C42 C43 C44 C45 -0.8(4) . . . . ?
C43 C44 C45 C46 0.8(4) . . . . ?
C44 C45 C46 C41 0.4(4) . . . . ?
C46 C41 C42 C43 1.4(3) . . . . ?
C47 P1 C41 C42 32.34(19) . . . . ?
C47 P1 C41 C46 -149.07(16) . . . . ?
C47 P1 C53 C54 24.06(19) . . . . ?
C47 P1 C53 C58 -155.95(15) . . . . ?
C47 P1 C59 C60 -99.35(17) . . . . ?
C47 P1 C59 C64 75.14(16) . . . . ?
C47 C48 C49 C50 -1.0(3) . . . . ?
C48 C47 C52 C51 1.0(3) . . . . ?
C48 C49 C50 C51 0.9(3) . . . . ?
C49 C50 C51 C52 0.1(4) . . . . ?
C50 C51 C52 C47 -1.1(4) . . . . ?
C52 C47 C48 C49 0.1(3) . . . . ?
C53 P1 C41 C42 152.16(17) . . . . ?
C53 P1 C41 C46 -29.24(19) . . . . ?
C53 P1 C47 C48 -81.80(16) . . . . ?
C53 P1 C47 C52 93.18(17) . . . . ?
C53 P1 C59 C60 142.85(16) . . . . ?
C53 P1 C59 C64 -42.67(17) . . . . ?
C53 C54 C55 C56 -0.2(3) . . . . ?
C54 C53 C58 C57 -0.2(3) . . . . ?
C54 C55 C56 C57 -0.1(3) . . . . ?
C55 C56 C57 C58 0.3(3) . . . . ?
C56 C57 C58 C53 -0.1(3) . . . . ?
C58 C53 C54 C55 0.3(3) . . . . ?
C59 P1 C41 C42 -88.05(18) . . . . ?
C59 P1 C41 C46 90.54(18) . . . . ?
C59 P1 C47 C48 160.99(15) . . . . ?
C59 P1 C47 C52 -24.03(19) . . . . ?
C59 P1 C53 C54 141.92(16) . . . . ?
C59 P1 C53 C58 -38.09(17) . . . . ?
C59 C60 C61 C62 -1.4(3) . . . . ?
C60 C59 C64 C63 1.9(3) . . . . ?
C60 C61 C62 C63 2.1(4) . . . . ?
C61 C62 C63 C64 -0.9(4) . . . . ?
C62 C63 C64 C59 -1.1(3) . . . . ?
C64 C59 C60 C61 -0.6(3) . . . . ?
C65 C66 C67 C68 -0.6(6) . . . . ?
C66 C65 C70 C69 -0.7(5) . . . . ?
C66 C67 C68 C69 -0.3(5) . . . . ?
C67 C68 C69 C70 0.7(5) . . . . ?
C68 C69 C70 C65 -0.1(6) . . . . ?
C70 C65 C66 C67 1.1(5) . . . . ?
C71 C72 C73 C74 3(2) . . . . ?
C72 C71 C76 C75 -3.4(19) . . . . ?
C72 C73 C74 C75 -4(2) . . . . ?
C73 C74 C75 C76 0.4(17) . . . . ?
C74 C75 C76 C71 2.8(19) . . . . ?
C76 C71 C72 C73 1(2) . . . . ?
C77 C78 C79 C80 2.8(5) . . . . ?
C78 C77 C82 C81 0.8(5) . . . . ?
C78 C79 C80 C81 -1.9(6) . . . . ?
C79 C80 C81 C82 0.4(6) . . . . ?
C80 C81 C82 C77 0.1(6) . . . . ?
C82 C77 C78 C79 -2.2(5) . . . . ?

loop_
_exptl_oxdiff_crystal_face_indexfrac_h
_exptl_oxdiff_crystal_face_indexfrac_k
_exptl_oxdiff_crystal_face_indexfrac_l
_exptl_oxdiff_crystal_face_x
_exptl_oxdiff_crystal_face_y
_exptl_oxdiff_crystal_face_z
-0.9999 -0.0004 1.0019 0.0249 0.0380 0.0046
0.9999 0.0004 -1.0019 -0.0249 -0.0380 -0.0046
0.0003 -1.0009 0.0003 -0.0185 0.0150 -0.0237
-0.0003 1.0009 -0.0003 0.0185 -0.0150 0.0237
0.0009 -0.0003 0.9999 -0.0122 0.0234 0.0243
-0.0009 0.0003 -0.9999 0.0122 -0.0234 -0.0243
-1.0021 1.0012 -0.9982 0.0678 -0.0238 -0.0204
1.0011 -1.0009 -0.0017 -0.0556 0.0004 -0.0039
1.0018 -0.0003 0.9979 -0.0493 0.0088 0.0441
-1.0015 -1.0006 -0.9977 0.0307 0.0062 -0.0677
7.5677 1.5611 22.9619 -0.5304 0.4047 0.7449

loop_
_smtbx_masks_void_nr
_smtbx_masks_void_average_x
_smtbx_masks_void_average_y
_smtbx_masks_void_average_z
_smtbx_masks_void_volume
_smtbx_masks_void_count_electrons
_smtbx_masks_void_content
1 0.000 0.000 0.000 353.3 77.4 '2 benzene'
2 0.500 0.500 0.500 353.3 77.4 '2 benzene'
